data_4345272
loop_
_publ_author_name
'Kulmaczewski, Rafal'
'Cespedes, Oscar'
'Halcrow, Malcolm A.'

_publ_section_title
;
 Gradual Thermal Spin-Crossover Mediated by a Reentrant Z' = 1
 \\rightarrow Z' = 6 \\rightarrow Z' = 1 Phase Transition.
;
_journal_issue 6
_journal_name_full 'Inorganic chemistry'
_journal_page_first 3144
_journal_page_last 3148
_journal_paper_doi 10.1021/acs.inorgchem.7b00071
_journal_volume 56
_journal_year 2017
_chemical_formula_moiety 'C18 H21 Fe N7 S3, 2(B F4)'
_chemical_formula_sum 'C18 H21 B2 F8 Fe N7 S3'
_chemical_formula_weight 661.07
_chemical_name_systematic
; 
[Tris-(4-{thiazol-4-yl}-3-aza-3-butenyl)amine]iron(II) 
di-tetrafluoroborate
;
_space_group_IT_number 14
_symmetry_cell_setting monoclinic
_symmetry_space_group_name_Hall '-P 2ybc'
_symmetry_space_group_name_H-M 'P 1 21/c 1'
_atom_sites_solution_hydrogens geom
_atom_sites_solution_primary direct
_atom_sites_solution_secondary difmap
_audit_creation_method SHELXL-97
_cell_angle_alpha 90.00
_cell_angle_beta 102.272(4)
_cell_angle_gamma 90.00
_cell_formula_units_Z 4
_cell_length_a 12.2809(5)
_cell_length_b 17.7788(8)
_cell_length_c 12.5759(6)
_cell_measurement_reflns_used 6003
_cell_measurement_temperature 225(2)
_cell_measurement_theta_max 73.73
_cell_measurement_theta_min 3.66
_cell_volume 2683.1(2)
_computing_cell_refinement 'CrysAlisPro, Agilent Technologies'
_computing_data_collection 'CrysAlisPro, Agilent Technologies'
_computing_data_reduction 'CrysAlisPro, Agilent Technologies'
_computing_molecular_graphics 'XSEED (Barbour, 2001)'
_computing_publication_material 'local program'
_computing_structure_refinement 'SHELXL-97 (Sheldrick, 1997)'
_computing_structure_solution 'SHELXS-97 (Sheldrick, 1990)'
_diffrn_ambient_temperature 225(2)
_diffrn_detector_area_resol_mean 5.3095
_diffrn_measured_fraction_theta_full 0.950
_diffrn_measured_fraction_theta_max 0.931
_diffrn_measurement_device_type 'SuperNova, Dual, Cu at zero, Atlas'
_diffrn_measurement_method '\w scans'
_diffrn_radiation_monochromator mirror
_diffrn_radiation_source 'SuperNova (Cu) X-ray Source'
_diffrn_radiation_type CuK\a
_diffrn_radiation_wavelength 1.54184
_diffrn_reflns_av_R_equivalents 0.0361
_diffrn_reflns_av_sigmaI/netI 0.0381
_diffrn_reflns_limit_h_max 15
_diffrn_reflns_limit_h_min -14
_diffrn_reflns_limit_k_max 21
_diffrn_reflns_limit_k_min -19
_diffrn_reflns_limit_l_max 15
_diffrn_reflns_limit_l_min -10
_diffrn_reflns_number 12333
_diffrn_reflns_theta_full 72.00
_diffrn_reflns_theta_max 74.07
_diffrn_reflns_theta_min 3.68
_diffrn_standards_decay_% 0
_diffrn_standards_interval_count 0
_diffrn_standards_interval_time 0
_diffrn_standards_number 0
_exptl_absorpt_coefficient_mu 7.427
_exptl_absorpt_correction_T_max 1.000
_exptl_absorpt_correction_T_min 0.399
_exptl_absorpt_correction_type multi-scan
_exptl_absorpt_process_details
; 
CrysAlisPro, Agilent Technologies,
Version 1.171.36.24 (release 03-12-2012 CrysAlis171 .NET)
Empirical absorption correction using spherical harmonics,
 implemented in SCALE3 ABSPACK scaling algorithm.
;
_exptl_crystal_colour orange
_exptl_crystal_density_diffrn 1.637
_exptl_crystal_density_method 'not measured'
_exptl_crystal_description cube
_exptl_crystal_F_000 1336
_exptl_crystal_size_max 0.30
_exptl_crystal_size_mid 0.27
_exptl_crystal_size_min 0.18
_refine_diff_density_max 0.845
_refine_diff_density_min -0.818
_refine_diff_density_rms 0.088
_refine_ls_extinction_coef 0.0014(3)
_refine_ls_extinction_expression Fc^*^=kFc[1+0.001xFc^2^\l^3^/sin(2\q)]^-1/4^
_refine_ls_extinction_method SHELXL
_refine_ls_goodness_of_fit_ref 1.075
_refine_ls_hydrogen_treatment constr
_refine_ls_matrix_type full
_refine_ls_number_parameters 464
_refine_ls_number_reflns 5076
_refine_ls_number_restraints 127
_refine_ls_restrained_S_all 1.100
_refine_ls_R_factor_all 0.0724
_refine_ls_R_factor_gt 0.0638
_refine_ls_shift/su_max 0.002
_refine_ls_shift/su_mean 0.000
_refine_ls_structure_factor_coef Fsqd
_refine_ls_weighting_details 'calc w=1/[\s^2^(Fo^2^)+(0.1054P)^2^+2.9999P] where P=(Fo^2^+2Fc^2^)/3'
_refine_ls_weighting_scheme calc
_refine_ls_wR_factor_gt 0.1726
_refine_ls_wR_factor_ref 0.1815
_reflns_number_gt 4336
_reflns_number_total 5076
_reflns_threshold_expression >2sigma(I)
_cod_data_source_file ic7b00071_si_002.cif
_cod_data_source_block mhtz225
_cod_depositor_comments 'Adding full bibliography for 4345268--4345275.cif.'
_cod_original_sg_symbol_H-M 'P 21/c'
_cod_database_code 4345272

loop_
_symmetry_equiv_pos_as_xyz
'x, y, z'
'-x, y+1/2, -z+1/2'
'-x, -y, -z'
'x, -y-1/2, z-1/2'

loop_
_atom_site_label
_atom_site_type_symbol
_atom_site_fract_x
_atom_site_fract_y
_atom_site_fract_z
_atom_site_U_iso_or_equiv
_atom_site_adp_type
_atom_site_occupancy
_atom_site_symmetry_multiplicity
_atom_site_calc_flag
_atom_site_refinement_flags
_atom_site_disorder_assembly
_atom_site_disorder_group
Fe1A Fe 0.7534(10) 0.4054(6) 0.3447(9) 0.0246(11) Uani 0.50 1 d P . .
N2A N 0.8451(14) 0.3017(11) 0.5174(17) 0.056(6) Uani 0.50 1 d PD A 1
C3A C 0.9256(9) 0.2616(6) 0.4728(7) 0.036(2) Uiso 0.50 1 d PD A 1
H3A1 H 0.9347 0.2112 0.5048 0.043 Uiso 0.50 1 calc PR A 1
H3A2 H 0.9975 0.2875 0.4930 0.043 Uiso 0.50 1 calc PR A 1
C4A C 0.8941(7) 0.2547(4) 0.3506(6) 0.0258(15) Uiso 0.50 1 d PD A 1
H4A1 H 0.9534 0.2289 0.3235 0.031 Uiso 0.50 1 calc PR A 1
H4A2 H 0.8253 0.2254 0.3290 0.031 Uiso 0.50 1 calc PR A 1
N5A N 0.8779(19) 0.3311(10) 0.305(3) 0.027(3) Uani 0.50 1 d PD A 1
C6A C 0.9409(10) 0.3577(6) 0.2455(9) 0.029(3) Uiso 0.50 1 d PD A 1
H6A H 0.9969 0.3278 0.2263 0.035 Uiso 0.50 1 calc PR A 1
C7A C 0.9248(10) 0.4357(7) 0.2075(11) 0.030(4) Uiso 0.50 1 d PD A 1
N8 N 0.8411(3) 0.47267(17) 0.2391(3) 0.0331(7) Uani 1 1 d D A .
C9A C 0.8378(17) 0.5434(8) 0.2037(16) 0.038(7) Uiso 0.50 1 d PD A 1
H9A H 0.7857 0.5789 0.2173 0.046 Uiso 0.50 1 calc PR A 1
S10A S 0.9382(16) 0.5639(9) 0.1307(18) 0.045(2) Uani 0.50 1 d PD A 1
C11A C 0.9831(9) 0.4750(6) 0.1469(9) 0.038(3) Uiso 0.50 1 d PD A 1
H11A H 1.0413 0.4551 0.1176 0.046 Uiso 0.50 1 calc PR A 1
C12A C 0.9033(10) 0.3505(6) 0.6013(8) 0.043(3) Uiso 0.50 1 d PD A 1
H12A H 0.9701 0.3258 0.6433 0.052 Uiso 0.50 1 calc PR A 1
H12B H 0.8553 0.3649 0.6510 0.052 Uiso 0.50 1 calc PR A 1
C13A C 0.9347(9) 0.4195(6) 0.5409(10) 0.047(3) Uiso 0.50 1 d PD A 1
H13A H 0.9725 0.4566 0.5939 0.057 Uiso 0.50 1 calc PR A 1
H13B H 0.9864 0.4045 0.4952 0.057 Uiso 0.50 1 calc PR A 1
N14A N 0.834(2) 0.4541(13) 0.472(2) 0.041(5) Uani 0.50 1 d PD A .
C15A C 0.8086(16) 0.5212(11) 0.5018(18) 0.034(6) Uiso 0.35 1 d PD A 1
H15A H 0.8479 0.5436 0.5663 0.041 Uiso 0.35 1 calc PR A 1
C16A C 0.7156(16) 0.5600(10) 0.4298(17) 0.032(6) Uiso 0.35 1 d PD A 1
N17A N 0.654(4) 0.5166(19) 0.347(4) 0.023(7) Uiso 0.35 1 d PD A 1
C18A C 0.564(2) 0.5439(12) 0.281(2) 0.028(7) Uiso 0.35 1 d PD A 1
H18A H 0.5211 0.5187 0.2205 0.034 Uiso 0.35 1 calc PR A 1
S19A S 0.5393(6) 0.6327(5) 0.3230(8) 0.0421(16) Uiso 0.35 1 d PD A 1
C20A C 0.6506(11) 0.6236(9) 0.4330(12) 0.033(3) Uiso 0.35 1 d PD A 1
H20A H 0.6657 0.6587 0.4901 0.039 Uiso 0.35 1 calc PR A 1
C15C C 0.802(2) 0.5092(16) 0.522(2) 0.028(8) Uiso 0.15 1 d PD A 3
H15C H 0.8344 0.5269 0.5918 0.033 Uiso 0.15 1 calc PR A 3
C16C C 0.704(2) 0.5393(13) 0.4498(19) 0.021(5) Uiso 0.15 1 d PD A 3
N17C N 0.655(4) 0.498(3) 0.358(4) 0.030(12) Uiso 0.15 1 d PD A 3
C18C C 0.564(3) 0.5308(14) 0.306(3) 0.033(9) Uiso 0.15 1 d PD A 3
H18C H 0.5180 0.5091 0.2441 0.040 Uiso 0.15 1 calc PR A 3
S19C S 0.5342(8) 0.6157(6) 0.3572(10) 0.053(3) Uiso 0.15 1 d PD A 3
C20C C 0.649(2) 0.6035(17) 0.463(3) 0.054(10) Uiso 0.15 1 d PD A 3
H20C H 0.6702 0.6370 0.5211 0.064 Uiso 0.15 1 calc PR A 3
C21A C 0.7472(7) 0.2609(5) 0.5288(7) 0.0285(17) Uiso 0.50 1 d PD A 1
H21A H 0.7574 0.2427 0.6038 0.034 Uiso 0.50 1 calc PR A 1
H21B H 0.7385 0.2170 0.4807 0.034 Uiso 0.50 1 calc PR A 1
C22A C 0.6404(7) 0.3085(5) 0.5015(7) 0.0339(18) Uiso 0.50 1 d PD A 1
H22A H 0.5756 0.2773 0.5056 0.041 Uiso 0.50 1 calc PR A 1
H22B H 0.6445 0.3497 0.5540 0.041 Uiso 0.50 1 calc PR A 1
N23A N 0.6288(15) 0.3386(13) 0.3930(11) 0.032(3) Uani 0.50 1 d PD A 1
C24A C 0.5436(10) 0.3196(7) 0.3212(8) 0.039(3) Uiso 0.50 1 d PD A 1
H24A H 0.4876 0.2889 0.3387 0.047 Uiso 0.50 1 calc PR A 1
C25A C 0.5361(12) 0.3466(9) 0.2132(11) 0.043(5) Uiso 0.50 1 d PD A 1
N26A N 0.6270(19) 0.3879(18) 0.1930(18) 0.040(7) Uani 0.50 1 d PD A 1
C27A C 0.6039(12) 0.4015(8) 0.0869(11) 0.037(4) Uiso 0.50 1 d PD A 1
H27A H 0.6576 0.4235 0.0534 0.045 Uiso 0.50 1 calc PR A 1
S28A S 0.4754(12) 0.3786(14) 0.0118(13) 0.047(2) Uani 0.50 1 d PD A 1
C29A C 0.4460(12) 0.3409(9) 0.1280(11) 0.048(4) Uiso 0.50 1 d PD A 1
H29A H 0.3774 0.3193 0.1327 0.058 Uiso 0.50 1 calc PR A 1
Fe1B Fe 0.7397(10) 0.4124(7) 0.3273(10) 0.0289(14) Uani 0.50 1 d P A 2
N2B N 0.8257(14) 0.3063(9) 0.5160(17) 0.049(4) Uani 0.50 1 d PD A 2
C4B C 0.8505(12) 0.2542(6) 0.3464(9) 0.058(3) Uiso 0.50 1 d PD A 2
H4B1 H 0.8984 0.2228 0.3115 0.070 Uiso 0.50 1 calc PR A 2
H4B2 H 0.7748 0.2337 0.3279 0.070 Uiso 0.50 1 calc PR A 2
C3B C 0.8932(12) 0.2526(7) 0.4703(9) 0.057(4) Uiso 0.50 1 d PD A 2
H3B1 H 0.8853 0.2021 0.4987 0.068 Uiso 0.50 1 calc PR A 2
H3B2 H 0.9720 0.2670 0.4892 0.068 Uiso 0.50 1 calc PR A 2
N5B N 0.850(2) 0.3320(12) 0.306(3) 0.041(5) Uani 0.50 1 d PD A 2
C6B C 0.9265(13) 0.3484(7) 0.2537(12) 0.043(4) Uiso 0.50 1 d PD A 2
H6B H 0.9779 0.3125 0.2397 0.051 Uiso 0.50 1 calc PR A 2
C7B C 0.9279(10) 0.4257(7) 0.2181(11) 0.034(4) Uiso 0.50 1 d PD A 2
C9B C 0.8456(16) 0.5384(8) 0.1996(16) 0.036(7) Uiso 0.50 1 d PD A 2
H9B H 0.7928 0.5759 0.2042 0.043 Uiso 0.50 1 calc PR A 2
S10B S 0.9543(15) 0.5529(8) 0.1379(19) 0.046(2) Uani 0.50 1 d PD A 2
C11B C 0.9993(9) 0.4623(6) 0.1659(9) 0.037(3) Uiso 0.50 1 d PD A 2
H11B H 1.0633 0.4411 0.1481 0.044 Uiso 0.50 1 calc PR A 2
C12B C 0.8736(9) 0.3583(5) 0.6038(7) 0.031(2) Uiso 0.50 1 d PD A 2
H12C H 0.9338 0.3324 0.6542 0.037 Uiso 0.50 1 calc PR A 2
H12D H 0.8161 0.3711 0.6442 0.037 Uiso 0.50 1 calc PR A 2
C13B C 0.9194(7) 0.4306(4) 0.5668(8) 0.0290(19) Uiso 0.50 1 d PD A 2
H13C H 0.9441 0.4642 0.6290 0.035 Uiso 0.50 1 calc PR A 2
H13D H 0.9833 0.4196 0.5341 0.035 Uiso 0.50 1 calc PR A 2
N14B N 0.8304(18) 0.4662(12) 0.4868(19) 0.027(3) Uani 0.50 1 d PD A 2
C15B C 0.7927(10) 0.5319(7) 0.5018(10) 0.033(3) Uiso 0.50 1 d PD A 2
H15B H 0.8263 0.5608 0.5625 0.039 Uiso 0.50 1 calc PR A 2
C16B C 0.6975(13) 0.5607(7) 0.4241(12) 0.036(4) Uiso 0.50 1 d PD A 2
N17B N 0.652(3) 0.5110(18) 0.340(3) 0.040(8) Uani 0.50 1 d PD A 2
C18B C 0.5735(15) 0.5519(8) 0.2813(19) 0.042(6) Uiso 0.50 1 d PD A 2
H18B H 0.5243 0.5306 0.2213 0.050 Uiso 0.50 1 calc PR A 2
S19B S 0.5606(4) 0.6437(2) 0.3134(4) 0.0514(11) Uani 0.50 1 d PD A 2
C20B C 0.6715(10) 0.6351(6) 0.4182(9) 0.045(3) Uiso 0.50 1 d PD A 2
H20B H 0.7078 0.6738 0.4631 0.054 Uiso 0.50 1 calc PR A 2
C21B C 0.7200(10) 0.2763(7) 0.5350(11) 0.061(3) Uiso 0.50 1 d PD A 2
H21C H 0.7276 0.2634 0.6120 0.073 Uiso 0.50 1 calc PR A 2
H21D H 0.6990 0.2308 0.4915 0.073 Uiso 0.50 1 calc PR A 2
C22B C 0.6332(11) 0.3359(8) 0.5028(11) 0.069(4) Uiso 0.50 1 d PD A 2
H22C H 0.5622 0.3189 0.5180 0.083 Uiso 0.50 1 calc PR A 2
H22D H 0.6558 0.3819 0.5446 0.083 Uiso 0.50 1 calc PR A 2
N23B N 0.620(2) 0.3513(16) 0.3842(13) 0.059(7) Uani 0.50 1 d PD A 2
C24B C 0.5302(10) 0.3351(7) 0.3157(9) 0.042(3) Uiso 0.50 1 d PD A 2
H24B H 0.4694 0.3122 0.3375 0.050 Uiso 0.50 1 calc PR A 2
C25B C 0.5269(11) 0.3540(8) 0.2029(10) 0.033(4) Uiso 0.50 1 d PD A 2
N26B N 0.6256(14) 0.3846(19) 0.1839(17) 0.032(6) Uani 0.50 1 d PD A 2
C27B C 0.6206(12) 0.4078(8) 0.0845(10) 0.034(4) Uiso 0.50 1 d PD A 2
H27B H 0.6770 0.4349 0.0611 0.041 Uiso 0.50 1 calc PR A 2
S28B S 0.4963(12) 0.3816(13) 0.0031(13) 0.0443(18) Uani 0.50 1 d PD A 2
C29B C 0.4484(12) 0.3460(8) 0.1093(11) 0.045(4) Uiso 0.50 1 d PD A 2
H29B H 0.3780 0.3239 0.1044 0.054 Uiso 0.50 1 calc PR A 2
B30 B 0.7844(5) 0.7550(3) 0.1766(5) 0.0629(16) Uani 1 1 d D . .
F31A F 0.7353(14) 0.7967(10) 0.2455(14) 0.087(4) Uiso 0.25 1 d PD B 1
F32A F 0.8702(9) 0.7111(7) 0.2301(13) 0.038(3) Uiso 0.25 1 d PD B 1
F33A F 0.7123(13) 0.7139(9) 0.1014(11) 0.066(4) Uiso 0.25 1 d PD B 1
F34A F 0.8410(12) 0.8022(8) 0.1098(12) 0.054(5) Uiso 0.25 1 d PD C 1
F31B F 0.771(2) 0.8278(8) 0.203(2) 0.119(7) Uiso 0.25 1 d PD B 2
F32B F 0.8418(17) 0.7122(11) 0.2591(17) 0.089(8) Uiso 0.25 1 d PD B 2
F33B F 0.6821(13) 0.7223(12) 0.1419(19) 0.108(7) Uiso 0.25 1 d PD B 2
F34B F 0.841(2) 0.753(2) 0.090(2) 0.233(18) Uiso 0.25 1 d PD B 2
F31C F 0.7523(19) 0.7588(14) 0.2824(13) 0.148(9) Uiso 0.25 1 d PD D 3
F32C F 0.8649(12) 0.7056(8) 0.1812(17) 0.087(5) Uiso 0.25 1 d PD B 3
F33C F 0.6829(9) 0.7437(7) 0.1071(10) 0.052(3) Uiso 0.25 1 d PD B 3
F34C F 0.8163(11) 0.8273(6) 0.1597(12) 0.053(3) Uiso 0.25 1 d PD B 3
F31D F 0.7656(18) 0.6974(9) 0.0907(12) 0.097(5) Uiso 0.25 1 d PD E 4
F32D F 0.8648(15) 0.7249(10) 0.2594(14) 0.065(6) Uiso 0.25 1 d PD B 4
F33D F 0.6897(15) 0.7737(14) 0.198(2) 0.142(9) Uiso 0.25 1 d PD B 4
F34D F 0.8344(14) 0.8147(9) 0.1300(16) 0.053(5) Uiso 0.25 1 d PD F 4
B35A B 0.7284(11) 0.4461(7) 0.8494(11) 0.038(6) Uiso 0.50 1 d PD G 1
F36A F 0.8185(7) 0.4357(5) 0.9311(7) 0.068(3) Uiso 0.50 1 d PD G 1
F37A F 0.6553(5) 0.3823(3) 0.8500(6) 0.0588(15) Uiso 0.50 1 d PD G 1
F38A F 0.7440(9) 0.4507(6) 0.7461(7) 0.093(3) Uiso 0.50 1 d PD G 1
F39A F 0.6742(8) 0.5066(5) 0.8826(8) 0.093(3) Uiso 0.50 1 d PD G 1
B35B B 0.7219(12) 0.4400(8) 0.8382(12) 0.045(6) Uiso 0.50 1 d PD H 2
F36B F 0.8220(7) 0.4225(6) 0.9103(8) 0.075(3) Uiso 0.50 1 d PD H 2
F37B F 0.6727(7) 0.3719(4) 0.8067(7) 0.081(2) Uiso 0.50 1 d PD H 2
F38B F 0.7536(8) 0.4758(6) 0.7523(7) 0.082(3) Uiso 0.50 1 d PD H 2
F39B F 0.6483(6) 0.4845(4) 0.8794(6) 0.0647(19) Uiso 0.50 1 d PD H 2

loop_
_atom_site_aniso_label
_atom_site_aniso_U_11
_atom_site_aniso_U_22
_atom_site_aniso_U_33
_atom_site_aniso_U_23
_atom_site_aniso_U_13
_atom_site_aniso_U_12
Fe1A 0.023(2) 0.0304(13) 0.019(3) -0.0029(16) 0.0015(19) -0.0029(12)
N2A 0.036(6) 0.089(13) 0.047(8) -0.028(8) 0.019(5) -0.027(7)
N5A 0.028(7) 0.026(5) 0.026(5) -0.004(3) 0.004(6) 0.000(4)
N8 0.0310(15) 0.0352(16) 0.0335(17) -0.0006(12) 0.0076(12) -0.0052(13)
S10A 0.057(6) 0.036(3) 0.045(3) 0.004(2) 0.020(4) -0.008(3)
N14A 0.046(7) 0.037(7) 0.046(10) 0.001(6) 0.023(6) -0.007(6)
N23A 0.036(6) 0.029(4) 0.035(7) 0.003(4) 0.013(4) -0.006(5)
N26A 0.062(14) 0.032(10) 0.027(9) 0.001(7) 0.016(8) 0.001(7)
S28A 0.042(4) 0.055(3) 0.039(3) -0.004(2) 0.001(3) -0.001(3)
Fe1B 0.025(3) 0.044(3) 0.017(3) -0.0045(17) 0.0027(19) -0.0076(18)
N2B 0.048(8) 0.030(6) 0.066(10) -0.008(5) 0.008(6) -0.002(5)
N5B 0.056(14) 0.037(6) 0.025(6) 0.004(4) -0.005(8) -0.009(6)
S10B 0.043(3) 0.044(5) 0.054(3) 0.004(3) 0.019(3) -0.011(3)
N14B 0.025(5) 0.031(7) 0.021(5) -0.003(4) -0.004(5) -0.006(4)
N17B 0.042(10) 0.045(10) 0.036(12) -0.011(6) 0.014(6) -0.007(6)
S19B 0.046(2) 0.0369(18) 0.071(3) -0.0048(15) 0.0112(17) 0.0094(15)
N23B 0.067(9) 0.086(17) 0.029(7) 0.015(7) 0.020(6) 0.023(8)
N26B 0.023(8) 0.040(10) 0.032(11) -0.012(7) 0.004(6) 0.000(6)
S28B 0.044(5) 0.050(3) 0.037(2) -0.0050(17) 0.005(3) -0.001(4)
B30 0.049(3) 0.055(3) 0.081(5) 0.012(3) 0.007(3) 0.009(3)

loop_
_atom_type_symbol
_atom_type_description
_atom_type_scat_dispersion_real
_atom_type_scat_dispersion_imag
_atom_type_scat_source
C C 0.0181 0.0091 'International Tables Vol C Tables 4.2.6.8 and 6.1.1.4'
H H 0.0000 0.0000 'International Tables Vol C Tables 4.2.6.8 and 6.1.1.4'
B B 0.0090 0.0039 'International Tables Vol C Tables 4.2.6.8 and 6.1.1.4'
F F 0.0727 0.0534 'International Tables Vol C Tables 4.2.6.8 and 6.1.1.4'
Fe Fe -1.1336 3.1974 'International Tables Vol C Tables 4.2.6.8 and 6.1.1.4'
N N 0.0311 0.0180 'International Tables Vol C Tables 4.2.6.8 and 6.1.1.4'
S S 0.3331 0.5567 'International Tables Vol C Tables 4.2.6.8 and 6.1.1.4'

loop_
_geom_angle_atom_site_label_1
_geom_angle_atom_site_label_2
_geom_angle_atom_site_label_3
_geom_angle
N14A Fe1A N17C 77.2(11)
N14A Fe1A N23A 106.9(13)
N17C Fe1A N23A 87(2)
N14A Fe1A N5A 101.8(12)
N17C Fe1A N5A 164(2)
N23A Fe1A N5A 108.2(10)
N14A Fe1A N26A 159.2(12)
N17C Fe1A N26A 82.4(13)
N23A Fe1A N26A 75.6(7)
N5A Fe1A N26A 96.7(14)
N14A Fe1A N8 91.5(12)
N17C Fe1A N8 89(2)
N23A Fe1A N8 159.9(6)
N5A Fe1A N8 74.6(6)
N26A Fe1A N8 84.3(6)
N14A Fe1A N17A 77.6(8)
N17C Fe1A N17A 6.4(16)
N23A Fe1A N17A 93.4(18)
N5A Fe1A N17A 157.3(18)
N26A Fe1A N17A 81.7(11)
N8 Fe1A N17A 82.7(17)
C3A N2A C12A 108.2(13)
C3A N2A C21A 116.8(13)
C12A N2A C21A 121.9(13)
N2A C3A C4A 113.1(11)
N2A C3A H3A1 108.9
C4A C3A H3A1 108.9
N2A C3A H3A2 108.9
C4A C3A H3A2 108.9
H3A1 C3A H3A2 107.8
N5A C4A C3A 107.7(14)
N5A C4A H4A1 110.2
C3A C4A H4A1 110.2
N5A C4A H4A2 110.2
C3A C4A H4A2 110.2
H4A1 C4A H4A2 108.5
C6A N5A C4A 121.5(15)
C6A N5A Fe1A 117.1(11)
C4A N5A Fe1A 121.3(11)
N5A C6A C7A 119.0(12)
N5A C6A H6A 120.5
C7A C6A H6A 120.5
C11A C7A N8 116.4(10)
C11A C7A C6A 128.6(10)
N8 C7A C6A 115.1(9)
C9A N8 C7A 109.4(10)
C9A N8 Fe1A 136.2(9)
C7A N8 Fe1A 114.2(6)
N8 C9A S10A 113.8(13)
N8 C9A H9A 123.1
S10A C9A H9A 123.1
C11A S10A C9A 89.4(10)
C7A C11A S10A 111.0(10)
C7A C11A H11A 124.5
S10A C11A H11A 124.5
N2A C12A C13A 104.9(12)
N2A C12A H12A 110.8
C13A C12A H12A 110.8
N2A C12A H12B 110.8
C13A C12A H12B 110.8
H12A C12A H12B 108.8
N14A C13A C12A 110.8(16)
N14A C13A H13A 109.5
C12A C13A H13A 109.5
N14A C13A H13B 109.5
C12A C13A H13B 109.5
H13A C13A H13B 108.1
C15C N14A C13A 110.1(19)
C15A N14A C13A 115.7(17)
C15C N14A Fe1A 126.9(18)
C15A N14A Fe1A 122.7(15)
C13A N14A Fe1A 121.6(13)
N14A C15A C16A 117.1(17)
N14A C15A H15A 121.4
C16A C15A H15A 121.4
N17A C16A C20A 104.4(19)
N17A C16A C15A 115.6(17)
C20A C16A C15A 137.7(16)
C18A N17A C16A 121(2)
C18A N17A Fe1A 132.3(18)
C16A N17A Fe1A 106.0(16)
N17A C18A S19A 109(2)
N17A C18A H18A 125.6
S19A C18A H18A 125.6
C18A S19A C20A 90.0(10)
C16A C20A S19A 114.4(11)
C16A C20A H20A 122.8
S19A C20A H20A 122.8
N14A C15C C16C 106(2)
N14A C15C H15C 126.8
C16C C15C H15C 126.8
C20C C16C N17C 114(3)
C20C C16C C15C 127(2)
N17C C16C C15C 119(2)
C18C N17C C16C 111(3)
C18C N17C Fe1A 140(2)
C16C N17C Fe1A 109(2)
N17C C18C S19C 115(3)
N17C C18C H18C 122.3
S19C C18C H18C 122.3
C18C S19C C20C 88.5(16)
C16C C20C S19C 111.2(19)
C16C C20C H20C 124.4
S19C C20C H20C 124.4
N2A C21A C22A 113.1(11)
N2A C21A H21A 109.0
C22A C21A H21A 109.0
N2A C21A H21B 109.0
C22A C21A H21B 109.0
H21A C21A H21B 107.8
N23A C22A C21A 108.8(12)
N23A C22A H22A 109.9
C21A C22A H22A 109.9
N23A C22A H22B 109.9
C21A C22A H22B 109.9
H22A C22A H22B 108.3
C24A N23A C22A 118.3(12)
C24A N23A Fe1A 118.5(11)
C22A N23A Fe1A 123.0(8)
N23A C24A C25A 117.6(12)
N23A C24A H24A 121.2
C25A C24A H24A 121.2
C29A C25A N26A 115.9(14)
C29A C25A C24A 126.7(13)
N26A C25A C24A 117.2(13)
C27A N26A C25A 105.6(17)
C27A N26A Fe1A 143.5(14)
C25A N26A Fe1A 110.9(12)
N26A C27A S28A 119.2(14)
N26A C27A H27A 120.4
S28A C27A H27A 120.4
C27A S28A C29A 87.6(10)
C25A C29A S28A 110.9(12)
C25A C29A H29A 124.5
S28A C29A H29A 124.5
N5B Fe1B N23B 102.7(11)
N5B Fe1B N17B 167.3(19)
N23B Fe1B N17B 90(2)
N5B Fe1B N26B 93.6(15)
N23B Fe1B N26B 77.3(7)
N17B Fe1B N26B 90.2(11)
N5B Fe1B N8 78.6(7)
N23B Fe1B N8 169.0(7)
N17B Fe1B N8 89.2(18)
N26B Fe1B N8 91.7(6)
N5B Fe1B N14B 101.3(12)
N23B Fe1B N14B 99.5(11)
N17B Fe1B N14B 75.1(8)
N26B Fe1B N14B 165.0(12)
N8 Fe1B N14B 90.9(10)
C3B N2B C12B 122.6(14)
C3B N2B C21B 115.0(11)
C12B N2B C21B 109.5(13)
N5B C4B C3B 110.2(17)
N5B C4B H4B1 109.6
C3B C4B H4B1 109.6
N5B C4B H4B2 109.6
C3B C4B H4B2 109.6
H4B1 C4B H4B2 108.1
N2B C3B C4B 106.7(13)
N2B C3B H3B1 110.4
C4B C3B H3B1 110.4
N2B C3B H3B2 110.4
C4B C3B H3B2 110.4
H3B1 C3B H3B2 108.6
C6B N5B C4B 116.2(17)
C6B N5B Fe1B 119.3(13)
C4B N5B Fe1B 124.5(13)
N5B C6B C7B 115.5(13)
N5B C6B H6B 122.2
C7B C6B H6B 122.2
C11B C7B N8 113.1(10)
C11B C7B C6B 130.7(11)
N8 C7B C6B 116.2(10)
C9B N8 C7B 111.7(10)
C9B N8 Fe1B 138.1(9)
C7B N8 Fe1B 110.2(6)
N8 C9B S10B 114.9(13)
N8 C9B H9B 122.6
S10B C9B H9B 122.6
C9B S10B C11B 90.8(10)
C7B C11B S10B 109.5(10)
C7B C11B H11B 125.2
S10B C11B H11B 125.2
N2B C12B C13B 114.8(10)
N2B C12B H12C 108.6
C13B C12B H12C 108.6
N2B C12B H12D 108.6
C13B C12B H12D 108.6
H12C C12B H12D 107.5
N14B C13B C12B 107.9(14)
N14B C13B H13C 110.1
C12B C13B H13C 110.1
N14B C13B H13D 110.1
C12B C13B H13D 110.1
H13C C13B H13D 108.4
C15B N14B C13B 122.2(14)
C15B N14B Fe1B 112.7(10)
C13B N14B Fe1B 125.1(11)
N14B C15B C16B 119.1(12)
N14B C15B H15B 120.4
C16B C15B H15B 120.4
C20B C16B N17B 121.5(17)
C20B C16B C15B 121.8(12)
N17B C16B C15B 114.9(14)
C18B N17B C16B 102(2)
C18B N17B Fe1B 139.1(18)
C16B N17B Fe1B 117.5(15)
N17B C18B S19B 119.7(17)
N17B C18B H18B 120.2
S19B C18B H18B 120.2
C20B S19B C18B 89.9(8)
C16B C20B S19B 105.7(9)
C16B C20B H20B 127.1
S19B C20B H20B 127.1
N2B C21B C22B 107.6(12)
N2B C21B H21C 110.2
C22B C21B H21C 110.2
N2B C21B H21D 110.2
C22B C21B H21D 110.2
H21C C21B H21D 108.5
N23B C22B C21B 108.6(16)
N23B C22B H22C 110.0
C21B C22B H22C 110.0
N23B C22B H22D 110.0
C21B C22B H22D 110.0
H22C C22B H22D 108.4
C24B N23B C22B 121.5(17)
C24B N23B Fe1B 117.4(12)
C22B N23B Fe1B 120.6(12)
N23B C24B C25B 116.4(13)
N23B C24B H24B 121.8
C25B C24B H24B 121.8
C29B C25B N26B 112.0(13)
C29B C25B C24B 133.5(12)
N26B C25B C24B 114.5(12)
C27B N26B C25B 115.0(15)
C27B N26B Fe1B 129.5(14)
C25B N26B Fe1B 113.0(13)
N26B C27B S28B 109.9(13)
N26B C27B H27B 125.1
S28B C27B H27B 125.1
C29B S28B C27B 92.6(10)
C25B C29B S28B 110.0(11)
C25B C29B H29B 125.0
S28B C29B H29B 125.0
F33A B30 F32A 110.8(9)
F33A B30 F31A 114.8(10)
F32A B30 F31A 113.2(10)
F33A B30 F34A 103.1(10)
F32A B30 F34A 101.4(9)
F31A B30 F34A 112.4(10)
F31B B30 F32B 115.0(13)
F31B B30 F33B 109.3(12)
F32B B30 F33B 107.4(12)
F31B B30 F34B 108.4(13)
F32B B30 F34B 108.3(13)
F33B B30 F34B 108.2(14)
F32C B30 F34C 113.3(10)
F32C B30 F33C 120.1(10)
F34C B30 F33C 106.7(8)
F32C B30 F31C 109.4(10)
F34C B30 F31C 103.9(9)
F33C B30 F31C 101.7(9)
F33D B30 F32D 118.1(13)
F34D B30 F33D 112.4(14)
F34D B30 F32D 107.5(14)
F31D B30 F33D 109.0(15)
F31D B30 F32D 105.0(13)
F31D B30 F34D 103.5(14)
F36A B35A F38A 118.5(11)
F36A B35A F39A 104.2(11)
F38A B35A F39A 114.8(11)
F36A B35A F37A 107.3(9)
F38A B35A F37A 105.5(11)
F39A B35A F37A 105.7(9)
F37B B35B F38B 111.2(12)
F37B B35B F39B 109.3(10)
F38B B35B F39B 110.2(11)
F37B B35B F36B 105.2(10)
F38B B35B F36B 104.8(10)
F39B B35B F36B 116.1(12)

loop_
_geom_bond_atom_site_label_1
_geom_bond_atom_site_label_2
_geom_bond_distance
Fe1A N14A 1.90(2)
Fe1A N17C 2.08(4)
Fe1A N23A 2.126(19)
Fe1A N5A 2.16(2)
Fe1A N26A 2.21(2)
Fe1A N8 2.227(13)
Fe1A N17A 2.33(3)
Fe1A N2A 2.89(3)
N2A C3A 1.426(15)
N2A C12A 1.434(14)
N2A C21A 1.437(15)
C3A C4A 1.508(10)
C3A H3A1 0.9800
C3A H3A2 0.9800
C4A N5A 1.472(15)
C4A H4A1 0.9800
C4A H4A2 0.9800
N5A C6A 1.277(16)
C6A C7A 1.465(13)
C6A H6A 0.9400
C7A C11A 1.347(13)
C7A N8 1.349(11)
N8 C9B 1.275(13)
N8 C9A 1.332(14)
N8 C7B 1.422(11)
C9A S10A 1.726(15)
C9A H9A 0.9400
S10A C11A 1.673(14)
C11A H11A 0.9400
C12A C13A 1.536(12)
C12A H12A 0.9800
C12A H12B 0.9800
C13A N14A 1.481(16)
C13A H13A 0.9800
C13A H13B 0.9800
N14A C15C 1.273(19)
N14A C15A 1.308(18)
C15A C16A 1.470(17)
C15A H15A 0.9400
C16A N17A 1.386(18)
C16A C20A 1.389(15)
N17A C18A 1.323(17)
C18A S19A 1.715(16)
C18A H18A 0.9400
S19A C20A 1.733(13)
C20A H20A 0.9400
C15C C16C 1.441(19)
C15C H15C 0.9400
C16C C20C 1.354(19)
C16C N17C 1.39(2)
N17C C18C 1.30(2)
C18C S19C 1.712(18)
C18C H18C 0.9400
S19C C20C 1.731(19)
C20C H20C 0.9400
C21A C22A 1.537(11)
C21A H21A 0.9800
C21A H21B 0.9800
C22A N23A 1.444(14)
C22A H22A 0.9800
C22A H22B 0.9800
N23A C24A 1.275(13)
C24A C25A 1.424(14)
C24A H24A 0.9400
C25A C29A 1.371(15)
C25A N26A 1.404(16)
N26A C27A 1.326(16)
C27A S28A 1.707(15)
C27A H27A 0.9400
S28A C29A 1.714(16)
C29A H29A 0.9400
Fe1B N5B 2.03(2)
Fe1B N23B 2.07(2)
Fe1B N17B 2.08(3)
Fe1B N26B 2.09(2)
Fe1B N8 2.125(14)
Fe1B N14B 2.29(2)
Fe1B N2B 3.04(2)
N2B C3B 1.460(15)
N2B C12B 1.465(14)
N2B C21B 1.469(15)
C3B C4B 1.535(13)
C3B H3B1 0.9800
C3B H3B2 0.9800
C4B N5B 1.474(16)
C4B H4B1 0.9800
C4B H4B2 0.9800
N5B C6B 1.284(16)
C6B C7B 1.446(14)
C6B H6B 0.9400
C7B C11B 1.367(13)
C9B S10B 1.701(15)
C9B H9B 0.9400
S10B C11B 1.717(15)
C11B H11B 0.9400
C12B C13B 1.514(10)
C12B H12C 0.9800
C12B H12D 0.9800
C13B N14B 1.463(13)
C13B H13C 0.9800
C13B H13D 0.9800
N14B C15B 1.284(15)
C15B C16B 1.449(14)
C15B H15B 0.9400
C16B C20B 1.359(13)
C16B N17B 1.398(16)
N17B C18B 1.306(16)
C18B S19B 1.696(13)
C18B H18B 0.9400
S19B C20B 1.688(10)
C20B H20B 0.9400
C21B C22B 1.496(14)
C21B H21C 0.9800
C21B H21D 0.9800
C22B N23B 1.492(16)
C22B H22C 0.9800
C22B H22D 0.9800
N23B C24B 1.283(16)
C24B C25B 1.450(13)
C24B H24B 0.9400
C25B C29B 1.361(14)
C25B N26B 1.394(14)
N26B C27B 1.305(15)
C27B S28B 1.713(15)
C27B H27B 0.9400
S28B C29B 1.693(15)
C29B H29B 0.9400
B30 F33A 1.363(11)
B30 F32A 1.367(10)
B30 F31A 1.373(12)
B30 F34A 1.464(12)
B30 F31B 1.354(14)
B30 F32B 1.356(13)
B30 F33B 1.369(14)
B30 F34B 1.411(15)
B30 F32C 1.314(12)
B30 F34C 1.373(11)
B30 F33C 1.377(10)
B30 F31C 1.466(11)
B30 F33D 1.295(13)
B30 F32D 1.381(12)
B30 F34D 1.414(13)
B30 F31D 1.472(14)
B35A F36A 1.353(13)
B35A F38A 1.354(13)
B35A F39A 1.376(13)
B35A F37A 1.447(13)
B35B F37B 1.374(15)
B35B F38B 1.379(14)
B35B F39B 1.383(14)
B35B F36B 1.399(14)
